data_4033265
loop_
_publ_author_name
'Dieckmann, Michael Christian'
'Dakas, Pierre-Yves'
'De Mesmaeker, Alain'

_publ_section_title
;
 Synthetic access to non-canonical strigolactones - Syntheses of
 carlactonic acid and methyl carlactonoate.
;
_journal_name_full 'The Journal of organic chemistry'
_journal_paper_doi 10.1021/acs.joc.7b02465
_journal_year 2017
_chemical_formula_moiety 'C9 H9 I1 O5'
_chemical_formula_sum 'C9 H9 I O5'
_chemical_formula_weight 324.07
_space_group_IT_number 14
_symmetry_cell_setting monoclinic
_symmetry_space_group_name_Hall '-P 2yn'
_symmetry_space_group_name_H-M 'P 1 21/n 1'
_atom_sites_solution_hydrogens difmap
_atom_sites_solution_primary other
_audit_update_record
;
2017-09-08 deposited with the CCDC.
2017-10-04 downloaded from the CCDC.
;
_cell_angle_alpha 90
_cell_angle_beta 100.79(3)
_cell_angle_gamma 90
_cell_formula_units_Z 4
_cell_length_a 4.2649(18)
_cell_length_b 27.927(7)
_cell_length_c 9.166(2)
_cell_measurement_reflns_used 511
_cell_measurement_temperature 117
_cell_measurement_theta_max 60.8540
_cell_measurement_theta_min 5.1680
_cell_volume 1072.4(6)
_computing_cell_refinement 'CrysAlisPro, (Agilent, 2011)'
_computing_data_collection 'SuperNova, (Oxford Diffraction, 2010)'
_computing_data_reduction 'CrysAlisPro, (Agilent, 2011)'
_computing_molecular_graphics 'CAMERON (Watkin et al., 1996)'
_computing_publication_material 'CRYSTALS (Betteridge et al., 2003)'
_computing_structure_refinement 'CRYSTALS (Betteridge et al., 2003)'
_computing_structure_solution 'Superflip (Palatinus & Chapuis, 2007)'
_diffrn_ambient_temperature 117
_diffrn_measured_fraction_theta_full 0.9264
_diffrn_measured_fraction_theta_max 0.9275
_diffrn_measurement_device Area
_diffrn_measurement_device_type 'Oxford Diffraction SuperNova'
_diffrn_measurement_method \w/2\q
_diffrn_radiation_monochromator mirror
_diffrn_radiation_type 'Cu K\a'
_diffrn_radiation_wavelength 1.54184
_diffrn_reflns_av_R_equivalents 0.0504
_diffrn_reflns_limit_h_max 4
_diffrn_reflns_limit_h_min -3
_diffrn_reflns_limit_k_max 30
_diffrn_reflns_limit_k_min -31
_diffrn_reflns_limit_l_max 9
_diffrn_reflns_limit_l_min -10
_diffrn_reflns_number 2309
_diffrn_reflns_theta_full 58.8557
_diffrn_reflns_theta_max 58.8811
_diffrn_reflns_theta_min 4.7503
_diffrn_standards_number 0
_exptl_absorpt_coefficient_mu 23.512
_exptl_absorpt_correction_T_max 1.00000
_exptl_absorpt_correction_T_min 0.34260
_exptl_absorpt_correction_type multi-scan
_exptl_absorpt_process_details 'CrysAlisPro, (Agilent, 2011)'
_exptl_crystal_colour colourless
_exptl_crystal_density_diffrn 2.007
_exptl_crystal_density_method 'not measured'
_exptl_crystal_description rod
_exptl_crystal_F_000 624
_exptl_crystal_size_max 0.150
_exptl_crystal_size_mid 0.050
_exptl_crystal_size_min 0.050
_refine_diff_density_max 2.53
_refine_diff_density_min -1.42
_refine_ls_extinction_method None
_refine_ls_goodness_of_fit_ref 1.0978
_refine_ls_hydrogen_treatment refxyz
_refine_ls_matrix_type full
_refine_ls_number_parameters 73
_refine_ls_number_reflns 1421
_refine_ls_number_restraints 36
_refine_ls_R_factor_all 0.0881
_refine_ls_R_factor_gt 0.0742
_refine_ls_shift/su_max 0.0003319
_refine_ls_shift/su_mean 0.0000282
_refine_ls_structure_factor_coef Fsqd
_refine_ls_weighting_details
;
 Method, part 1, Chebychev polynomial, (Watkin, 1994, Prince, 1982) 
 [weight] = 1.0/[A~0~*T~0~(x)+A~1~*T~1~(x) ... +A~n-1~]*T~n-1~(x)] 
 where A~i~ are the Chebychev coefficients listed below and x= Fcalc/Fmax 
 Method = Robust Weighting (Prince, 1982) 
 W = [weight] * [1-(deltaF/6*sigmaF)^2^]^2^ 
 A~i~ are: 
 0.388E+04 0.272E+04 0.270E+04 
;
_refine_ls_weighting_scheme calc
_refine_ls_wR_factor_all 0.1463
_refine_ls_wR_factor_gt 0.1409
_refine_ls_wR_factor_ref 0.1463
_reflns_limit_h_max 4
_reflns_limit_h_min -4
_reflns_limit_k_max 30
_reflns_limit_k_min 0
_reflns_limit_l_max 10
_reflns_limit_l_min 0
_reflns_number_gt 1133
_reflns_number_total 1426
_reflns_threshold_expression I>2.0\s(I)
_oxford_diffrn_Wilson_B_factor 1.65
_oxford_diffrn_Wilson_scale 0.08
_oxford_refine_ls_r_factor_ref 0.0881
_oxford_refine_ls_scale 3.68(5)
_oxford_reflns_number_all 1421
_oxford_reflns_threshold_expression_ref I>-3.0\s(I)
_cod_data_source_file jo7b02465_si_001.cif
_cod_data_source_block 1
_cod_depositor_comments
;
The following automatic conversions were performed:

'_atom_sites_solution_primary' value 'Other' changed to 'other'
according to
/home/data/users/saulius/crontab/automatic-downloads/rss-feeds/ACS/lib/dictionaries/cif_core.dic
dictionary named 'cif_core.dic' version 2.4.2 from 2011-04-26.

Automatic conversion script
Id: cif_fix_values 4973 2017-02-22 13:04:09Z antanas 
;
_cod_original_cell_volume 1072.4(3)
_cod_original_sg_symbol_H-M 'P 21/n '
_cod_original_formula_sum 'C9 H9 I1 O5'
_cod_database_code 4033265

loop_
_symmetry_equiv_pos_as_xyz
x,y,z
-x,-y,-z
x+1/2,-y+1/2,z+1/2
-x+1/2,y+1/2,-z+1/2

loop_
_atom_site_label
_atom_site_type_symbol
_atom_site_fract_x
_atom_site_fract_y
_atom_site_fract_z
_atom_site_U_iso_or_equiv
_atom_site_occupancy
_atom_site_adp_type
_atom_site_refinement_flags_posn
I1 I -0.1234(3) 0.38050(4) 0.16294(12) 0.0250 1.0000 Uani .
C2 C 0.102(3) 0.4323(7) 0.3060(14) 0.0270 1.0000 Uani D
C3 C 0.346(3) 0.4201(6) 0.4288(16) 0.0265 1.0000 Uani D
O4 O 0.423(2) 0.3749(4) 0.4594(10) 0.0236 1.0000 Uani D
C5 C 0.672(3) 0.3681(6) 0.5796(15) 0.0303 1.0000 Uani D
O6 O 0.550(3) 0.3658(4) 0.7172(12) 0.0311 1.0000 Uani D
C7 C 0.609(4) 0.3222(6) 0.7812(18) 0.0224 1.0000 Uani .
O8 O 0.536(3) 0.3114(5) 0.8973(14) 0.0374 1.0000 Uani .
C9 C 0.786(2) 0.2934(5) 0.6853(16) 0.0214 1.0000 Uani D
C10 C 0.812(3) 0.3201(6) 0.5691(17) 0.0301 1.0000 Uani D
C11 C 0.881(5) 0.2437(7) 0.727(2) 0.0412 1.0000 Uani D
C12 C 0.045(4) 0.4822(6) 0.2818(18) 0.0217 1.0000 Uani .
O13 O -0.176(3) 0.4912(3) 0.1582(13) 0.0268 1.0000 Uani D
C14 C -0.240(5) 0.5412(6) 0.130(2) 0.0369 1.0000 Uani D
O15 O 0.179(4) 0.5150(4) 0.3573(15) 0.0483 1.0000 Uani .
H31 H 0.452(5) 0.4445(10) 0.488(3) 0.0350 1.0000 Uiso D
H51 H 0.834(7) 0.3932(11) 0.584(4) 0.0379 1.0000 Uiso D
H101 H 0.906(4) 0.3099(11) 0.491(3) 0.0371 1.0000 Uiso D
H111 H 1.02(3) 0.232(2) 0.662(10) 0.0560 1.0000 Uiso D
H112 H 1.00(3) 0.2429(15) 0.828(6) 0.0560 1.0000 Uiso D
H113 H 0.694(9) 0.2238(15) 0.718(14) 0.0561 1.0000 Uiso D
H141 H -0.38(2) 0.5450(14) 0.037(7) 0.0600 1.0000 Uiso D
H142 H -0.34(3) 0.5544(16) 0.208(8) 0.0599 1.0000 Uiso D
H143 H -0.043(9) 0.5576(14) 0.127(14) 0.0600 1.0000 Uiso D

loop_
_atom_site_aniso_label
_atom_site_aniso_U_11
_atom_site_aniso_U_22
_atom_site_aniso_U_33
_atom_site_aniso_U_23
_atom_site_aniso_U_13
_atom_site_aniso_U_12
I1 0.0351 0.0213 0.0192 -0.0006 0.0068 -0.0002
C2 0.0256 0.0515 0.0035 0.0000 0.0018 0.0000
C3 0.0512 0.0168 0.0173 0.0010 0.0216 -0.0122
O4 0.0283 0.0262 0.0196 0.0061 0.0127 0.0033
C5 0.0318 0.0445 0.0164 0.0079 0.0092 -0.0078
O6 0.0463 0.0263 0.0204 -0.0010 0.0054 0.0017
C7 0.0209 0.0276 0.0191 0.0009 0.0046 -0.0049
O8 0.0398 0.0456 0.0293 -0.0038 0.0132 -0.0153
C9 0.0290 0.0118 0.0281 0.0045 0.0173 -0.0007
C10 0.0480 0.0259 0.0181 -0.0087 0.0103 0.0022
C11 0.0581 0.0409 0.0316 -0.0007 0.0266 0.0114
C12 0.0287 0.0194 0.0183 -0.0068 0.0075 -0.0016
O13 0.0322 0.0162 0.0275 0.0007 -0.0065 -0.0007
C14 0.0427 0.0295 0.0368 -0.0093 0.0032 -0.0010
O15 0.0843 0.0225 0.0358 0.0051 0.0051 0.0016

loop_
_atom_type_symbol
_atom_type_scat_dispersion_real
_atom_type_scat_dispersion_imag
_atom_type_scat_Cromer_Mann_a1
_atom_type_scat_Cromer_Mann_b1
_atom_type_scat_Cromer_Mann_a2
_atom_type_scat_Cromer_Mann_b2
_atom_type_scat_Cromer_Mann_a3
_atom_type_scat_Cromer_Mann_b3
_atom_type_scat_Cromer_Mann_a4
_atom_type_scat_Cromer_Mann_b4
_atom_type_scat_Cromer_Mann_c
_atom_type_scat_source
C 0.0181 0.0091 2.3100 20.8439 1.0200 10.2075 1.5886 0.5687 0.8650 51.6512 0.2156 'International Tables Vol C 4.2.6.8 and 6.1.1.4'
H 0.0000 0.0000 0.4930 10.5109 0.3229 26.1257 0.1402 3.1424 0.0408 57.7998 0.0030 'International Tables Vol C 4.2.6.8 and 6.1.1.4'
O 0.0492 0.0322 3.0485 13.2771 2.2868 5.7011 1.5463 0.3239 0.8670 32.9089 0.2508 'International Tables Vol C 4.2.6.8 and 6.1.1.4'
I -0.3257 6.8362 20.1472 4.3470 18.9949 0.3814 7.5138 27.7660 2.2735 66.8776 4.0712 'International Tables Vol C 4.2.6.8 and 6.1.1.4'

loop_
_geom_angle_atom_site_label_1
_geom_angle_atom_site_label_2
_geom_angle_atom_site_label_3
_geom_angle
_geom_angle_publ_flag
I1 C2 C3 121.3(12) yes
I1 C2 C12 122.7(11) yes
C3 C2 C12 115.8(14) yes
C2 C3 O4 120.8(14) yes
C2 C3 H31 119.3(15) no
O4 C3 H31 119.9(15) no
C3 O4 C5 114.9(12) yes
O4 C5 O6 110.2(10) yes
O4 C5 C10 109.3(11) yes
O6 C5 C10 103.4(12) yes
O4 C5 H51 111.2(16) no
O6 C5 H51 111.2(17) no
C10 C5 H51 111.3(17) no
C5 O6 C7 110.2(13) yes
O6 C7 O8 123.4(16) yes
O6 C7 C9 107.7(13) yes
O8 C7 C9 128.8(16) yes
C7 C9 C10 107.3(13) yes
C7 C9 C11 119.9(14) yes
C10 C9 C11 132.7(15) yes
C5 C10 C9 111.4(13) yes
C5 C10 H101 124.3(15) no
C9 C10 H101 124.3(15) no
C9 C11 H111 109.9(18) no
C9 C11 H112 109.6(18) no
H111 C11 H112 108.9(18) no
C9 C11 H113 109.8(18) no
H111 C11 H113 109.3(18) no
H112 C11 H113 109.2(18) no
C2 C12 O13 112.5(13) yes
C2 C12 O15 126.5(16) yes
O13 C12 O15 121.0(15) yes
C12 O13 C14 114.1(12) yes
O13 C14 H141 109.6(18) no
O13 C14 H142 109.5(18) no
H141 C14 H142 109.5(18) no
O13 C14 H143 109.3(18) no
H141 C14 H143 109.4(18) no
H142 C14 H143 109.5(18) no

loop_
_geom_bond_atom_site_label_1
_geom_bond_atom_site_label_2
_geom_bond_distance
_geom_bond_publ_flag
I1 C2 2.064(17) yes
C2 C3 1.42(2) yes
C2 C12 1.43(2) yes
C3 O4 1.32(2) yes
C3 H31 0.93(2) no
O4 C5 1.395(15) yes
C5 O6 1.455(19) yes
C5 C10 1.48(2) yes
C5 H51 0.98(2) no
O6 C7 1.355(19) yes
C7 O8 1.202(19) yes
C7 C9 1.50(2) yes
C9 C10 1.32(2) yes
C9 C11 1.47(2) yes
C10 H101 0.93(2) no
C11 H111 0.96(2) no
C11 H112 0.96(2) no
C11 H113 0.96(2) no
C12 O13 1.35(2) yes
C12 O15 1.223(19) yes
O13 C14 1.44(2) yes
C14 H141 0.96(2) no
C14 H142 0.96(2) no
C14 H143 0.96(2) no

loop_
_geom_hbond_atom_site_label_D
_geom_hbond_atom_site_label_H
_geom_hbond_atom_site_label_A
_geom_hbond_site_symmetry_A
_geom_hbond_angle_DHA
_geom_hbond_distance_DH
_geom_hbond_distance_HA
_geom_hbond_distance_DA
_geom_hbond_publ_flag
C3 H31 O15 2_666 162(2) 0.932 2.222 3.12(2) yes
C14 H141 O13 2_465 148(5) 0.960 2.548 3.40(2) yes
C14 H142 O6 2_566 139(3) 0.959 2.549 3.34(2) yes
